data_4315822
loop_
_publ_author_name
'Zhengxing Zhang'
'Lixin Zhang'
'Yanrong Li'
'Longcheng Hong'
'Zhenxia Chen'
'Xigeng Zhou'

_publ_contact_author_address
;Department of Chemistry
Molecular Catalysis and Innovative Material Laboratory 
Fudan University
Shanghai 200433
State Key Laboratory of Organometallic Chemistry
Shanghai 200032
People's Republic of China
;
_publ_contact_author_email xgzhou@fudan.edu.cn
_publ_contact_author_name 'Zhou, Xigeng'
_publ_section_title
;
 Activation of Bis(guanidinate)lanthanide Alkyl and Aryl Complexes on
 Elemental Sulfur: Synthesis and Characterization of
 Bis(guanidinate)lanthanide Thiolates and Disulfides
;
_journal_name_full 'Inorganic Chemistry'
_journal_page_first 5715
_journal_page_last 5722
_journal_paper_doi 10.1021/ic100617n
_journal_volume 49
_journal_year 2010
_chemical_formula_sum 'C84 H176 Er2 N12 O2 S2 Si8'
_chemical_formula_weight 2009.73
_chemical_name_systematic
; 
 ? 
;
_space_group_IT_number 4
_symmetry_cell_setting monoclinic
_symmetry_space_group_name_Hall 'P 2yb'
_symmetry_space_group_name_H-M 'P 1 21 1'
_atom_sites_solution_hydrogens geom
_atom_sites_solution_primary direct
_atom_sites_solution_secondary difmap
_audit_creation_method SHELXL-97
_cell_angle_alpha 90.00
_cell_angle_beta 91.368(7)
_cell_angle_gamma 90.00
_cell_formula_units_Z 2
_cell_length_a 13.958(7)
_cell_length_b 28.393(15)
_cell_length_c 14.333(8)
_cell_measurement_reflns_used 11836
_cell_measurement_temperature 293(2)
_cell_measurement_theta_max 23.631
_cell_measurement_theta_min 2.473
_cell_volume 5679(5)
_computing_cell_refinement 'Bruker SMART'
_computing_data_collection 'Bruker SMART'
_computing_data_reduction 'Bruker SHELXTL'
_computing_molecular_graphics 'Bruker SHELXTL'
_computing_publication_material 'Bruker SHELXTL'
_computing_structure_refinement 'SHELXL-97 (Sheldrick, 1997)'
_computing_structure_solution 'SHELXS-97 (Sheldrick, 1990)'
_diffrn_ambient_temperature 293(2)
_diffrn_measured_fraction_theta_full 0.993
_diffrn_measured_fraction_theta_max 0.993
_diffrn_measurement_device_type 'CCD area detector'
_diffrn_measurement_method 'phi and omega scans'
_diffrn_radiation_monochromator graphite
_diffrn_radiation_source 'fine-focus sealed tube'
_diffrn_radiation_type MoK\a
_diffrn_radiation_wavelength 0.71073
_diffrn_reflns_av_R_equivalents 0.0689
_diffrn_reflns_av_sigmaI/netI 0.0731
_diffrn_reflns_limit_h_max 10
_diffrn_reflns_limit_h_min -16
_diffrn_reflns_limit_k_max 33
_diffrn_reflns_limit_k_min -33
_diffrn_reflns_limit_l_max 16
_diffrn_reflns_limit_l_min -17
_diffrn_reflns_number 23547
_diffrn_reflns_theta_full 25.01
_diffrn_reflns_theta_max 25.01
_diffrn_reflns_theta_min 1.46
_exptl_absorpt_coefficient_mu 1.631
_exptl_absorpt_correction_T_max 0.8806
_exptl_absorpt_correction_T_min 0.7578
_exptl_absorpt_correction_type multi-scan
_exptl_absorpt_process_details sadabs
_exptl_crystal_colour pink
_exptl_crystal_density_diffrn 1.175
_exptl_crystal_density_method 'not measured'
_exptl_crystal_description prism
_exptl_crystal_F_000 2120
_exptl_crystal_size_max 0.18
_exptl_crystal_size_mid 0.15
_exptl_crystal_size_min 0.08
_refine_diff_density_max 2.459
_refine_diff_density_min -1.087
_refine_diff_density_rms 0.132
_refine_ls_abs_structure_details 'Flack H D (1983), Acta Cryst. A39, 876-881'
_refine_ls_abs_structure_Flack -0.002(11)
_refine_ls_extinction_method none
_refine_ls_goodness_of_fit_ref 1.091
_refine_ls_hydrogen_treatment constr
_refine_ls_matrix_type full
_refine_ls_number_parameters 965
_refine_ls_number_reflns 19520
_refine_ls_number_restraints 19
_refine_ls_restrained_S_all 1.091
_refine_ls_R_factor_all 0.0776
_refine_ls_R_factor_gt 0.0663
_refine_ls_shift/su_max 0.002
_refine_ls_shift/su_mean 0.000
_refine_ls_structure_factor_coef Fsqd
_refine_ls_weighting_details 'calc w=1/[\s^2^(Fo^2^)+(0.1000P)^2^+0.0000P] where P=(Fo^2^+2Fc^2^)/3'
_refine_ls_weighting_scheme calc
_refine_ls_wR_factor_gt 0.1631
_refine_ls_wR_factor_ref 0.1690
_reflns_number_gt 16304
_reflns_number_total 19520
_reflns_threshold_expression >2sigma(I)
_cod_data_source_file ic100617n_si_001_06.cif
_cod_data_source_block f80304c-Complex4-Er
_cod_depositor_comments
;
The following automatic conversions were performed:

'_symmetry_cell_setting' value 'Monoclinic' changed to 'monoclinic'
according to the built-in table from CIF Core dictionary named
'cif_core.dic' version 2.4.1 from 2010-06-29.

Automatic conversion script
Id: cif_fix_values 1646 2011-03-28 12:23:43Z adriana 
;
_cod_database_code 4315822

loop_
_symmetry_equiv_pos_as_xyz
'x, y, z'
'-x, y+1/2, -z'

loop_
_atom_site_label
_atom_site_type_symbol
_atom_site_fract_x
_atom_site_fract_y
_atom_site_fract_z
_atom_site_U_iso_or_equiv
_atom_site_adp_type
_atom_site_occupancy
_atom_site_symmetry_multiplicity
_atom_site_calc_flag
_atom_site_refinement_flags
_atom_site_disorder_assembly
_atom_site_disorder_group
Er1 Er 0.28734(3) 0.417252(14) 0.33681(3) 0.04238(12) Uani 1 1 d . . .
Er2 Er 0.20101(3) 0.582717(15) 0.28149(3) 0.04219(12) Uani 1 1 d . . .
S1 S 0.1686(2) 0.49020(11) 0.3050(3) 0.0709(9) Uani 1 1 d . . .
S2 S 0.3157(2) 0.50860(12) 0.3043(3) 0.0806(11) Uani 1 1 d . . .
Si1 Si 0.0398(2) 0.39428(13) 0.5935(3) 0.0639(8) Uani 1 1 d . . .
Si2 Si 0.1537(3) 0.30010(13) 0.5904(3) 0.0706(9) Uani 1 1 d . . .
Si3 Si 0.5533(3) 0.42042(19) 0.0905(3) 0.0858(11) Uani 1 1 d . . .
Si4 Si 0.5362(3) 0.31648(16) 0.1534(3) 0.0837(12) Uani 1 1 d . . .
Si5 Si -0.0571(3) 0.54922(17) 0.0261(3) 0.0889(13) Uani 1 1 d . . .
Si6 Si -0.0415(3) 0.65776(17) 0.0349(4) 0.0956(14) Uani 1 1 d . . .
Si7 Si 0.3282(3) 0.72972(12) 0.4667(3) 0.0700(9) Uani 1 1 d . . .
Si8 Si 0.4473(3) 0.64243(13) 0.5317(3) 0.0667(9) Uani 1 1 d . . .
N1 N 0.1658(6) 0.3685(3) 0.3862(6) 0.053(2) Uani 1 1 d . . .
N2 N 0.2687(6) 0.3979(3) 0.4918(5) 0.0451(19) Uani 1 1 d . . .
N3 N 0.1302(6) 0.3573(3) 0.5496(6) 0.052(2) Uani 1 1 d . . .
N4 N 0.3376(7) 0.3835(4) 0.1994(6) 0.057(2) Uani 1 1 d . . .
N5 N 0.4464(6) 0.4007(3) 0.3078(7) 0.055(2) Uani 1 1 d . . .
N6 N 0.5042(7) 0.3769(4) 0.1581(7) 0.064(3) Uani 1 1 d . . .
N7 N 0.0438(6) 0.5978(3) 0.2335(6) 0.049(2) Uani 1 1 d . . .
N8 N 0.1554(6) 0.5968(3) 0.1277(6) 0.054(2) Uani 1 1 d . . .
N9 N -0.0087(7) 0.6018(4) 0.0724(6) 0.062(2) Uani 1 1 d . . .
N10 N 0.3277(6) 0.6343(3) 0.3117(6) 0.057(2) Uani 1 1 d . . .
N11 N 0.2203(6) 0.6223(3) 0.4230(6) 0.047(2) Uani 1 1 d . . .
N12 N 0.3584(6) 0.6700(3) 0.4635(6) 0.054(2) Uani 1 1 d . . .
C1 C 0.1876(7) 0.3745(4) 0.4747(7) 0.045(2) Uani 1 1 d . . .
C2 C 0.0744(8) 0.3473(5) 0.3551(9) 0.063(3) Uani 1 1 d . . .
H2 H 0.0317 0.3460 0.4084 0.076 Uiso 1 1 calc R . .
C3 C 0.0274(9) 0.3757(5) 0.2801(11) 0.081(4) Uani 1 1 d . . .
H3A H 0.0714 0.3793 0.2292 0.098 Uiso 1 1 calc R . .
H3B H 0.0137 0.4068 0.3042 0.098 Uiso 1 1 calc R . .
C4 C -0.0659(11) 0.3536(8) 0.2422(14) 0.118(7) Uani 1 1 d . . .
H4A H -0.0913 0.3722 0.1905 0.142 Uiso 1 1 calc R . .
H4B H -0.1132 0.3531 0.2907 0.142 Uiso 1 1 calc R . .
C5 C -0.0448(14) 0.3024(7) 0.2090(15) 0.114(6) Uani 1 1 d . . .
H5A H -0.1041 0.2876 0.1879 0.137 Uiso 1 1 calc R . .
H5B H -0.0019 0.3034 0.1568 0.137 Uiso 1 1 calc R . .
C6 C -0.0021(14) 0.2751(6) 0.2832(14) 0.111(6) Uani 1 1 d . . .
H6A H 0.0112 0.2436 0.2608 0.133 Uiso 1 1 calc R . .
H6B H -0.0468 0.2725 0.3338 0.133 Uiso 1 1 calc R . .
C7 C 0.0895(11) 0.2973(5) 0.3192(10) 0.079(4) Uani 1 1 d . . .
H7A H 0.1354 0.2981 0.2694 0.095 Uiso 1 1 calc R . .
H7B H 0.1164 0.2781 0.3693 0.095 Uiso 1 1 calc R . .
C8 C 0.3013(8) 0.4119(5) 0.5881(7) 0.058(3) Uani 1 1 d . . .
H8 H 0.2536 0.4012 0.6325 0.070 Uiso 1 1 calc R . .
C9 C 0.3990(11) 0.3885(6) 0.6136(11) 0.087(4) Uani 1 1 d . . .
H9A H 0.3923 0.3545 0.6137 0.105 Uiso 1 1 calc R . .
H9B H 0.4463 0.3970 0.5681 0.105 Uiso 1 1 calc R . .
C10 C 0.4306(15) 0.4054(9) 0.7093(14) 0.141(9) Uani 1 1 d . . .
H10A H 0.3859 0.3939 0.7547 0.169 Uiso 1 1 calc R . .
H10B H 0.4930 0.3921 0.7247 0.169 Uiso 1 1 calc R . .
C11 C 0.4367(15) 0.4579(8) 0.7170(12) 0.116(7) Uani 1 1 d . . .
H11A H 0.4538 0.4665 0.7808 0.139 Uiso 1 1 calc R . .
H11B H 0.4868 0.4694 0.6771 0.139 Uiso 1 1 calc R . .
C12 C 0.3468(15) 0.4802(7) 0.6904(11) 0.115(6) Uani 1 1 d . . .
H12A H 0.3557 0.5140 0.6877 0.138 Uiso 1 1 calc R . .
H12B H 0.2996 0.4735 0.7373 0.138 Uiso 1 1 calc R . .
C13 C 0.3092(14) 0.4622(5) 0.5942(10) 0.091(5) Uani 1 1 d . . .
H13A H 0.2467 0.4759 0.5812 0.110 Uiso 1 1 calc R . .
H13B H 0.3520 0.4731 0.5465 0.110 Uiso 1 1 calc R . .
C14 C 0.0228(15) 0.4456(7) 0.5124(13) 0.121(7) Uani 1 1 d . . .
H14A H 0.0814 0.4632 0.5097 0.182 Uiso 1 1 calc R . .
H14B H -0.0273 0.4655 0.5347 0.182 Uiso 1 1 calc R . .
H14C H 0.0055 0.4343 0.4511 0.182 Uiso 1 1 calc R . .
C15 C -0.0716(11) 0.3634(8) 0.6028(15) 0.120(7) Uani 1 1 d . . .
H15A H -0.0632 0.3312 0.5843 0.180 Uiso 1 1 calc R . .
H15B H -0.1192 0.3780 0.5629 0.180 Uiso 1 1 calc R . .
H15C H -0.0921 0.3645 0.6662 0.180 Uiso 1 1 calc R . .
C16 C 0.0676(12) 0.4166(8) 0.7110(10) 0.102(5) Uani 1 1 d . . .
H16A H 0.1311 0.4069 0.7299 0.152 Uiso 1 1 calc R . .
H16B H 0.0222 0.4042 0.7539 0.152 Uiso 1 1 calc R . .
H16C H 0.0641 0.4504 0.7108 0.152 Uiso 1 1 calc R . .
C17 C 0.0534(11) 0.2584(5) 0.5666(14) 0.105(6) Uani 1 1 d . . .
H17A H 0.0181 0.2538 0.6225 0.158 Uiso 1 1 calc R . .
H17B H 0.0787 0.2288 0.5463 0.158 Uiso 1 1 calc R . .
H17C H 0.0117 0.2711 0.5187 0.158 Uiso 1 1 calc R . .
C18 C 0.2611(11) 0.2766(5) 0.5304(14) 0.100(5) Uani 1 1 d . . .
H18A H 0.2411 0.2606 0.4742 0.151 Uiso 1 1 calc R . .
H18B H 0.2945 0.2549 0.5710 0.151 Uiso 1 1 calc R . .
H18C H 0.3030 0.3021 0.5152 0.151 Uiso 1 1 calc R . .
C19 C 0.182(2) 0.3005(8) 0.7210(13) 0.154(10) Uani 1 1 d . . .
H19A H 0.2260 0.3256 0.7355 0.231 Uiso 1 1 calc R . .
H19B H 0.2105 0.2710 0.7390 0.231 Uiso 1 1 calc R . .
H19C H 0.1240 0.3051 0.7545 0.231 Uiso 1 1 calc R . .
C20 C 0.4310(8) 0.3871(4) 0.2208(7) 0.052(3) Uani 1 1 d . . .
C21 C 0.5446(7) 0.4119(4) 0.3409(7) 0.053(3) Uani 1 1 d . . .
H21 H 0.5866 0.4140 0.2872 0.064 Uiso 1 1 calc R . .
C22 C 0.5454(9) 0.4591(4) 0.3925(13) 0.087(5) Uani 1 1 d . . .
H22A H 0.5237 0.4836 0.3498 0.104 Uiso 1 1 calc R . .
H22B H 0.5006 0.4576 0.4431 0.104 Uiso 1 1 calc R . .
C23 C 0.6422(11) 0.4719(6) 0.4313(16) 0.112(6) Uani 1 1 d . . .
H23A H 0.6382 0.5015 0.4647 0.134 Uiso 1 1 calc R . .
H23B H 0.6861 0.4761 0.3805 0.134 Uiso 1 1 calc R . .
C24 C 0.6800(12) 0.4345(7) 0.4959(14) 0.109(6) Uani 1 1 d . . .
H24A H 0.7435 0.4433 0.5188 0.130 Uiso 1 1 calc R . .
H24B H 0.6387 0.4320 0.5492 0.130 Uiso 1 1 calc R . .
C25 C 0.6849(11) 0.3880(6) 0.4477(14) 0.102(6) Uani 1 1 d . . .
H25A H 0.7068 0.3640 0.4914 0.122 Uiso 1 1 calc R . .
H25B H 0.7301 0.3896 0.3974 0.122 Uiso 1 1 calc R . .
C26 C 0.5832(9) 0.3748(5) 0.4076(10) 0.077(4) Uani 1 1 d . . .
H26A H 0.5866 0.3449 0.3753 0.092 Uiso 1 1 calc R . .
H26B H 0.5394 0.3712 0.4587 0.092 Uiso 1 1 calc R . .
C27 C 0.3021(10) 0.3731(5) 0.1021(8) 0.065(3) Uani 1 1 d . . .
H27 H 0.3573 0.3681 0.0622 0.078 Uiso 1 1 calc R . .
C28 C 0.2409(16) 0.3296(6) 0.0998(12) 0.112(6) Uani 1 1 d . . .
H28A H 0.2804 0.3027 0.1171 0.134 Uiso 1 1 calc R . .
H28B H 0.1918 0.3328 0.1461 0.134 Uiso 1 1 calc R . .
C29 C 0.194(2) 0.3203(8) 0.0073(14) 0.143(9) Uani 1 1 d . . .
H29A H 0.2428 0.3121 -0.0369 0.172 Uiso 1 1 calc R . .
H29B H 0.1517 0.2933 0.0129 0.172 Uiso 1 1 calc R . .
C30 C 0.1401(16) 0.3591(11) -0.0286(15) 0.140(9) Uani 1 1 d . . .
H30A H 0.0849 0.3642 0.0100 0.168 Uiso 1 1 calc R . .
H30B H 0.1169 0.3517 -0.0913 0.168 Uiso 1 1 calc R . .
C31 C 0.2002(16) 0.4041(8) -0.0309(11) 0.126(8) Uani 1 1 d . . .
H31A H 0.1600 0.4304 -0.0503 0.151 Uiso 1 1 calc R . .
H31B H 0.2504 0.4007 -0.0761 0.151 Uiso 1 1 calc R . .
C32 C 0.2453(11) 0.4144(7) 0.0658(8) 0.091(4) Uani 1 1 d . . .
H32A H 0.2870 0.4416 0.0619 0.109 Uiso 1 1 calc R . .
H32B H 0.1951 0.4218 0.1091 0.109 Uiso 1 1 calc R . .
C33 C 0.5028(17) 0.4800(6) 0.1267(16) 0.132(8) Uani 1 1 d . . .
H33A H 0.4364 0.4819 0.1082 0.198 Uiso 1 1 calc R . .
H33B H 0.5377 0.5048 0.0971 0.198 Uiso 1 1 calc R . .
H33C H 0.5090 0.4834 0.1933 0.198 Uiso 1 1 calc R . .
C34 C 0.6845(14) 0.4262(9) 0.1065(19) 0.155(9) Uani 1 1 d . . .
H34A H 0.7060 0.4539 0.0749 0.233 Uiso 1 1 calc R . .
H34B H 0.7154 0.3990 0.0810 0.233 Uiso 1 1 calc R . .
H34C H 0.7004 0.4286 0.1719 0.233 Uiso 1 1 calc R . .
C35 C 0.534(3) 0.4043(12) -0.0412(14) 0.220(17) Uani 1 1 d . . .
H35A H 0.5416 0.3709 -0.0491 0.330 Uiso 1 1 calc R . .
H35B H 0.5806 0.4205 -0.0776 0.330 Uiso 1 1 calc R . .
H35C H 0.4708 0.4134 -0.0615 0.330 Uiso 1 1 calc R . .
C36 C 0.5016(19) 0.2900(8) 0.0353(14) 0.150(9) Uani 1 1 d . . .
H36A H 0.4345 0.2950 0.0227 0.226 Uiso 1 1 calc R . .
H36B H 0.5148 0.2568 0.0360 0.226 Uiso 1 1 calc R . .
H36C H 0.5381 0.3048 -0.0125 0.226 Uiso 1 1 calc R . .
C37 C 0.6651(12) 0.3070(8) 0.1722(13) 0.126(8) Uani 1 1 d . . .
H37A H 0.6998 0.3236 0.1254 0.189 Uiso 1 1 calc R . .
H37B H 0.6790 0.2739 0.1683 0.189 Uiso 1 1 calc R . .
H37C H 0.6842 0.3184 0.2329 0.189 Uiso 1 1 calc R . .
C38 C 0.4724(13) 0.2838(5) 0.2455(12) 0.098(5) Uani 1 1 d . . .
H38A H 0.4828 0.2992 0.3045 0.147 Uiso 1 1 calc R . .
H38B H 0.4965 0.2521 0.2491 0.147 Uiso 1 1 calc R . .
H38C H 0.4051 0.2831 0.2304 0.147 Uiso 1 1 calc R . .
C39 C 0.0649(8) 0.5984(4) 0.1451(7) 0.050(3) Uani 1 1 d . . .
C40 C -0.0535(8) 0.5949(5) 0.2653(10) 0.068(4) Uani 1 1 d . . .
H40 H -0.0951 0.5852 0.2127 0.082 Uiso 1 1 calc R . .
C41 C -0.0608(9) 0.5588(6) 0.3415(11) 0.080(4) Uani 1 1 d . . .
H41A H -0.0161 0.5673 0.3915 0.096 Uiso 1 1 calc R . .
H41B H -0.0405 0.5287 0.3170 0.096 Uiso 1 1 calc R . .
C42 C -0.1593(13) 0.5524(8) 0.3831(13) 0.116(6) Uani 1 1 d U . .
H42A H -0.2029 0.5388 0.3367 0.140 Uiso 1 1 calc R . .
H42B H -0.1548 0.5310 0.4357 0.140 Uiso 1 1 calc R . .
C43 C -0.1962(13) 0.5977(10) 0.4136(15) 0.135(8) Uani 1 1 d U . .
H43A H -0.1614 0.6070 0.4700 0.162 Uiso 1 1 calc R . .
H43B H -0.2629 0.5938 0.4294 0.162 Uiso 1 1 calc R . .
C44 C -0.1897(13) 0.6363(9) 0.3449(16) 0.126(7) Uani 1 1 d U . .
H44A H -0.2068 0.6656 0.3751 0.151 Uiso 1 1 calc R . .
H44B H -0.2363 0.6307 0.2949 0.151 Uiso 1 1 calc R . .
C45 C -0.0890(9) 0.6422(5) 0.3017(10) 0.079(4) Uani 1 1 d . . .
H45A H -0.0928 0.6647 0.2509 0.095 Uiso 1 1 calc R . .
H45B H -0.0441 0.6542 0.3486 0.095 Uiso 1 1 calc R . .
C46 C 0.1898(8) 0.5933(5) 0.0311(8) 0.064(4) Uani 1 1 d . . .
H46 H 0.1350 0.5934 -0.0130 0.077 Uiso 1 1 calc R . .
C47 C 0.2583(13) 0.6334(6) 0.0076(10) 0.094(5) Uani 1 1 d . . .
H47A H 0.3098 0.6344 0.0541 0.112 Uiso 1 1 calc R . .
H47B H 0.2241 0.6631 0.0099 0.112 Uiso 1 1 calc R . .
C48 C 0.302(2) 0.6273(11) -0.0914(17) 0.168(12) Uani 1 1 d . . .
H48A H 0.2509 0.6287 -0.1386 0.202 Uiso 1 1 calc R . .
H48B H 0.3462 0.6528 -0.1028 0.202 Uiso 1 1 calc R . .
C49 C 0.3543(16) 0.5802(12) -0.0985(13) 0.139(8) Uani 1 1 d U . .
H49A H 0.3753 0.5753 -0.1618 0.166 Uiso 1 1 calc R . .
H49B H 0.4103 0.5801 -0.0570 0.166 Uiso 1 1 calc R . .
C50 C 0.2904(16) 0.5438(9) -0.0730(11) 0.123(7) Uani 1 1 d U . .
H50A H 0.3246 0.5141 -0.0762 0.148 Uiso 1 1 calc R . .
H50B H 0.2388 0.5426 -0.1196 0.148 Uiso 1 1 calc R . .
C51 C 0.2459(14) 0.5469(6) 0.0219(11) 0.094(5) Uani 1 1 d . . .
H51A H 0.2958 0.5454 0.0700 0.113 Uiso 1 1 calc R . .
H51B H 0.2031 0.5205 0.0304 0.113 Uiso 1 1 calc R . .
C52 C -0.1916(14) 0.5497(8) 0.020(2) 0.161(11) Uani 1 1 d . . .
H52A H -0.2158 0.5600 0.0787 0.241 Uiso 1 1 calc R . .
H52B H -0.2147 0.5186 0.0064 0.241 Uiso 1 1 calc R . .
H52C H -0.2131 0.5709 -0.0284 0.241 Uiso 1 1 calc R . .
C53 C -0.015(2) 0.5385(10) -0.0995(13) 0.172(13) Uani 1 1 d . . .
H53A H -0.0562 0.5551 -0.1428 0.259 Uiso 1 1 calc R . .
H53B H -0.0171 0.5054 -0.1130 0.259 Uiso 1 1 calc R . .
H53C H 0.0496 0.5497 -0.1051 0.259 Uiso 1 1 calc R . .
C54 C -0.0194(15) 0.4987(6) 0.0994(12) 0.105(5) Uani 1 1 d . . .
H54A H 0.0139 0.4762 0.0621 0.158 Uiso 1 1 calc R . .
H54B H -0.0748 0.4841 0.1253 0.158 Uiso 1 1 calc R . .
H54C H 0.0224 0.5095 0.1491 0.158 Uiso 1 1 calc R . .
C55 C 0.0313(16) 0.7022(6) 0.102(2) 0.148(10) Uani 1 1 d . . .
H55A H 0.0126 0.7023 0.1657 0.223 Uiso 1 1 calc R . .
H55B H 0.0206 0.7329 0.0753 0.223 Uiso 1 1 calc R . .
H55C H 0.0980 0.6944 0.0984 0.223 Uiso 1 1 calc R . .
C56 C -0.0237(19) 0.6671(10) -0.0892(16) 0.176(12) Uani 1 1 d . . .
H56A H -0.0297 0.7001 -0.1032 0.264 Uiso 1 1 calc R . .
H56B H -0.0710 0.6498 -0.1247 0.264 Uiso 1 1 calc R . .
H56C H 0.0391 0.6565 -0.1052 0.264 Uiso 1 1 calc R . .
C57 C -0.1732(13) 0.6692(10) 0.0589(17) 0.153(10) Uani 1 1 d . . .
H57A H -0.2107 0.6426 0.0387 0.229 Uiso 1 1 calc R . .
H57B H -0.1942 0.6968 0.0255 0.229 Uiso 1 1 calc R . .
H57C H -0.1810 0.6740 0.1246 0.229 Uiso 1 1 calc R . .
C58 C 0.3018(7) 0.6414(4) 0.3996(7) 0.046(2) Uani 1 1 d . . .
C59 C 0.1835(8) 0.6235(4) 0.5171(8) 0.055(3) Uani 1 1 d . . .
H59 H 0.2297 0.6407 0.5568 0.065 Uiso 1 1 calc R . .
C60 C 0.1777(10) 0.5745(5) 0.5528(8) 0.072(4) Uani 1 1 d . . .
H60A H 0.2411 0.5605 0.5541 0.086 Uiso 1 1 calc R . .
H60B H 0.1370 0.5560 0.5111 0.086 Uiso 1 1 calc R . .
C61 C 0.1368(15) 0.5736(7) 0.6516(11) 0.111(6) Uani 1 1 d . . .
H61A H 0.1810 0.5893 0.6946 0.133 Uiso 1 1 calc R . .
H61B H 0.1299 0.5412 0.6719 0.133 Uiso 1 1 calc R . .
C62 C 0.0388(14) 0.5984(6) 0.6527(11) 0.098(5) Uani 1 1 d . . .
H62A H -0.0064 0.5817 0.6122 0.117 Uiso 1 1 calc R . .
H62B H 0.0144 0.5980 0.7155 0.117 Uiso 1 1 calc R . .
C63 C 0.0479(14) 0.6455(6) 0.6218(13) 0.105(5) Uani 1 1 d . . .
H63A H 0.0892 0.6627 0.6652 0.126 Uiso 1 1 calc R . .
H63B H -0.0146 0.6605 0.6207 0.126 Uiso 1 1 calc R . .
C64 C 0.0904(10) 0.6474(5) 0.5230(9) 0.072(3) Uani 1 1 d . . .
H64A H 0.0456 0.6328 0.4789 0.086 Uiso 1 1 calc R . .
H64B H 0.0979 0.6800 0.5048 0.086 Uiso 1 1 calc R . .
C65 C 0.4219(8) 0.6501(5) 0.2769(9) 0.064(3) Uani 1 1 d . . .
H65 H 0.4637 0.6573 0.3309 0.076 Uiso 1 1 calc R . .
C66 C 0.4125(10) 0.6934(5) 0.2187(9) 0.076(4) Uani 1 1 d . . .
H66A H 0.3836 0.7182 0.2552 0.091 Uiso 1 1 calc R . .
H66B H 0.3701 0.6870 0.1656 0.091 Uiso 1 1 calc R . .
C67 C 0.5073(15) 0.7103(8) 0.1841(16) 0.134(8) Uani 1 1 d . . .
H67A H 0.5496 0.7186 0.2362 0.160 Uiso 1 1 calc R . .
H67B H 0.4984 0.7378 0.1447 0.160 Uiso 1 1 calc R . .
C68 C 0.5514(14) 0.6683(9) 0.1264(15) 0.129(7) Uani 1 1 d U . .
H68A H 0.5126 0.6635 0.0701 0.155 Uiso 1 1 calc R . .
H68B H 0.6153 0.6771 0.1076 0.155 Uiso 1 1 calc R . .
C69 C 0.5574(12) 0.6229(9) 0.1788(16) 0.124(7) Uani 1 1 d U . .
H69A H 0.5750 0.5980 0.1363 0.149 Uiso 1 1 calc R . .
H69B H 0.6075 0.6253 0.2267 0.149 Uiso 1 1 calc R . .
C70 C 0.4670(9) 0.6103(6) 0.2229(11) 0.086(4) Uani 1 1 d . . .
H70A H 0.4787 0.5841 0.2650 0.103 Uiso 1 1 calc R . .
H70B H 0.4217 0.5998 0.1748 0.103 Uiso 1 1 calc R . .
C71 C 0.2890(14) 0.7482(7) 0.5859(13) 0.114(6) Uani 1 1 d . . .
H71A H 0.3061 0.7805 0.5965 0.170 Uiso 1 1 calc R . .
H71B H 0.3201 0.7288 0.6323 0.170 Uiso 1 1 calc R . .
H71C H 0.2208 0.7447 0.5897 0.170 Uiso 1 1 calc R . .
C72 C 0.4342(13) 0.7680(5) 0.4349(15) 0.112(6) Uani 1 1 d . . .
H72A H 0.4910 0.7490 0.4331 0.167 Uiso 1 1 calc R . .
H72B H 0.4428 0.7923 0.4808 0.167 Uiso 1 1 calc R . .
H72C H 0.4223 0.7820 0.3748 0.167 Uiso 1 1 calc R . .
C73 C 0.2280(10) 0.7413(5) 0.3813(14) 0.099(5) Uani 1 1 d . . .
H73A H 0.2488 0.7345 0.3193 0.148 Uiso 1 1 calc R . .
H73B H 0.2093 0.7737 0.3850 0.148 Uiso 1 1 calc R . .
H73C H 0.1745 0.7216 0.3955 0.148 Uiso 1 1 calc R . .
C74 C 0.4619(12) 0.5817(6) 0.4969(12) 0.102(5) Uani 1 1 d . . .
H74A H 0.4018 0.5655 0.5011 0.153 Uiso 1 1 calc R . .
H74B H 0.5086 0.5667 0.5374 0.153 Uiso 1 1 calc R . .
H74C H 0.4832 0.5805 0.4338 0.153 Uiso 1 1 calc R . .
C75 C 0.5619(9) 0.6763(7) 0.5282(15) 0.112(7) Uani 1 1 d . . .
H75A H 0.5740 0.6853 0.4650 0.169 Uiso 1 1 calc R . .
H75B H 0.6136 0.6570 0.5515 0.169 Uiso 1 1 calc R . .
H75C H 0.5569 0.7040 0.5662 0.169 Uiso 1 1 calc R . .
C76 C 0.4148(14) 0.6412(9) 0.6532(13) 0.131(8) Uani 1 1 d . . .
H76A H 0.3786 0.6690 0.6673 0.196 Uiso 1 1 calc R . .
H76B H 0.4718 0.6403 0.6919 0.196 Uiso 1 1 calc R . .
H76C H 0.3767 0.6138 0.6647 0.196 Uiso 1 1 calc R . .
O1 O 0.766(2) 0.3203(8) 0.875(2) 0.264(12) Uiso 1 1 d D . .
C78 C 0.7180(17) 0.3492(9) 0.8055(18) 0.158(9) Uiso 1 1 d D . .
H78A H 0.6505 0.3517 0.8194 0.190 Uiso 1 1 calc R . .
H78B H 0.7231 0.3344 0.7448 0.190 Uiso 1 1 calc R . .
C79 C 0.760(2) 0.3968(9) 0.802(2) 0.197(13) Uiso 1 1 d D . .
H79A H 0.7125 0.4208 0.8125 0.237 Uiso 1 1 calc R . .
H79B H 0.7901 0.4025 0.7428 0.237 Uiso 1 1 calc R . .
C80 C 0.834(2) 0.3959(9) 0.881(2) 0.214(14) Uiso 1 1 d D . .
H80A H 0.8171 0.4189 0.9275 0.257 Uiso 1 1 calc R . .
H80B H 0.8961 0.4046 0.8568 0.257 Uiso 1 1 calc R . .
C81 C 0.841(2) 0.3466(10) 0.927(2) 0.201(13) Uiso 1 1 d D . .
H81A H 0.9039 0.3326 0.9178 0.242 Uiso 1 1 calc R . .
H81B H 0.8288 0.3480 0.9928 0.242 Uiso 1 1 calc R . .
O2 O 0.641(2) 0.6226(11) 0.8360(19) 0.277(14) Uiso 1 1 d D . .
C82 C 0.633(2) 0.5739(10) 0.805(2) 0.199(12) Uiso 1 1 d D . .
H82A H 0.5683 0.5670 0.7838 0.238 Uiso 1 1 calc R . .
H82B H 0.6505 0.5527 0.8553 0.238 Uiso 1 1 calc R . .
C83 C 0.701(2) 0.5676(10) 0.726(2) 0.223(15) Uiso 1 1 d D . .
H83A H 0.6663 0.5586 0.6689 0.268 Uiso 1 1 calc R . .
H83B H 0.7483 0.5437 0.7405 0.268 Uiso 1 1 calc R . .
C84 C 0.748(2) 0.6152(11) 0.714(2) 0.199(13) Uiso 1 1 d D . .
H84A H 0.8168 0.6119 0.7228 0.239 Uiso 1 1 calc R . .
H84B H 0.7352 0.6268 0.6516 0.239 Uiso 1 1 calc R . .
C85 C 0.712(2) 0.6504(10) 0.783(2) 0.231(17) Uiso 1 1 d D . .
H85A H 0.7633 0.6617 0.8244 0.277 Uiso 1 1 calc R . .
H85B H 0.6819 0.6771 0.7522 0.277 Uiso 1 1 calc R . .

loop_
_atom_site_aniso_label
_atom_site_aniso_U_11
_atom_site_aniso_U_22
_atom_site_aniso_U_33
_atom_site_aniso_U_23
_atom_site_aniso_U_13
_atom_site_aniso_U_12
Er1 0.0501(2) 0.0400(2) 0.0368(2) 0.0010(2) -0.00340(16) 0.0005(2)
Er2 0.0479(2) 0.0407(2) 0.0376(2) -0.0011(2) -0.00666(16) 0.0000(2)
S1 0.0506(16) 0.0476(17) 0.114(3) 0.0142(17) -0.0120(16) 0.0012(14)
S2 0.0488(16) 0.0450(18) 0.148(4) 0.011(2) -0.0034(19) 0.0009(14)
Si1 0.0624(19) 0.064(2) 0.066(2) 0.0050(16) 0.0133(15) 0.0036(15)
Si2 0.081(2) 0.0489(19) 0.082(3) 0.0186(17) 0.0038(18) -0.0034(17)
Si3 0.092(2) 0.098(3) 0.069(2) 0.016(3) 0.0274(18) 0.010(3)
Si4 0.098(3) 0.076(3) 0.076(3) -0.016(2) -0.003(2) 0.031(2)
Si5 0.105(3) 0.090(3) 0.069(2) 0.008(2) -0.040(2) -0.033(3)
Si6 0.095(3) 0.084(3) 0.106(4) 0.038(3) -0.027(2) 0.010(2)
Si7 0.084(2) 0.0419(17) 0.084(2) -0.0092(16) -0.0051(18) -0.0076(16)
Si8 0.064(2) 0.065(2) 0.069(2) 0.0006(17) -0.0228(16) -0.0058(16)
N1 0.060(5) 0.043(5) 0.056(6) 0.000(4) -0.014(4) -0.013(4)
N2 0.056(5) 0.055(5) 0.024(4) 0.000(3) -0.003(3) -0.006(4)
N3 0.054(5) 0.043(5) 0.057(5) 0.013(4) -0.005(4) -0.005(4)
N4 0.062(6) 0.064(6) 0.044(5) -0.004(4) -0.004(4) -0.001(5)
N5 0.049(5) 0.048(5) 0.069(6) -0.002(4) -0.012(4) 0.003(4)
N6 0.066(6) 0.072(7) 0.055(6) -0.003(5) -0.001(4) 0.012(5)
N7 0.044(4) 0.060(6) 0.042(5) 0.004(4) 0.000(3) -0.004(4)
N8 0.058(5) 0.060(6) 0.045(5) 0.007(4) -0.007(4) -0.003(4)
N9 0.069(6) 0.065(6) 0.051(5) 0.005(4) -0.025(4) -0.006(5)
N10 0.058(5) 0.058(6) 0.053(6) 0.002(4) -0.008(4) -0.017(4)
N11 0.047(5) 0.053(5) 0.040(5) -0.009(4) -0.008(3) -0.004(4)
N12 0.066(6) 0.045(5) 0.049(5) -0.008(4) -0.020(4) 0.002(4)
C1 0.048(5) 0.043(6) 0.044(6) 0.002(4) 0.006(4) 0.003(4)
C2 0.054(6) 0.065(8) 0.071(8) -0.010(6) 0.006(5) -0.014(6)
C3 0.061(7) 0.077(10) 0.105(11) -0.009(8) -0.026(7) -0.010(7)
C4 0.067(9) 0.155(19) 0.131(15) 0.002(13) -0.035(9) -0.015(11)
C5 0.110(13) 0.111(14) 0.120(15) -0.035(12) -0.023(11) -0.045(12)
C6 0.133(15) 0.089(12) 0.110(14) -0.011(10) -0.031(11) -0.059(11)
C7 0.106(10) 0.065(8) 0.066(8) -0.012(7) -0.004(7) -0.019(8)
C8 0.074(7) 0.072(9) 0.029(5) 0.003(6) 0.005(4) -0.015(7)
C9 0.085(9) 0.086(10) 0.089(10) 0.004(8) -0.039(8) 0.000(8)
C10 0.137(16) 0.17(2) 0.115(15) 0.015(14) -0.088(13) 0.003(15)
C11 0.128(15) 0.143(18) 0.076(11) -0.021(11) -0.028(10) -0.048(14)
C12 0.152(17) 0.124(15) 0.067(10) -0.018(10) -0.037(10) -0.028(13)
C13 0.147(14) 0.068(9) 0.058(8) -0.009(7) -0.029(8) -0.004(9)
C14 0.163(17) 0.101(13) 0.101(13) 0.020(10) 0.027(12) 0.076(13)
C15 0.071(9) 0.133(17) 0.157(18) -0.048(14) 0.019(10) 0.001(10)
C16 0.110(11) 0.123(13) 0.072(9) -0.020(11) -0.001(8) 0.024(12)
C17 0.090(10) 0.057(9) 0.168(17) 0.033(10) 0.008(10) -0.010(8)
C18 0.086(10) 0.050(8) 0.165(17) 0.017(9) -0.001(10) 0.001(7)
C19 0.25(3) 0.138(18) 0.075(12) 0.048(12) 0.008(14) 0.044(19)
C20 0.072(7) 0.046(6) 0.039(6) 0.002(5) -0.004(5) 0.010(5)
C21 0.039(5) 0.060(7) 0.060(6) -0.009(6) -0.004(4) 0.004(5)
C22 0.065(8) 0.041(7) 0.152(15) -0.012(8) -0.034(8) 0.007(6)
C23 0.077(10) 0.086(11) 0.170(18) -0.018(12) -0.043(11) -0.008(9)
C24 0.082(10) 0.114(14) 0.128(15) -0.023(11) -0.030(10) -0.011(10)
C25 0.076(10) 0.088(12) 0.141(15) -0.014(10) -0.044(9) 0.026(8)
C26 0.068(8) 0.072(9) 0.088(10) -0.010(7) -0.032(7) 0.012(7)
C27 0.093(9) 0.067(8) 0.034(6) -0.021(5) 0.005(5) 0.009(7)
C28 0.167(18) 0.088(12) 0.078(11) -0.016(9) -0.027(11) -0.028(12)
C29 0.22(3) 0.112(16) 0.092(14) -0.028(12) -0.054(15) -0.036(17)
C30 0.121(16) 0.21(3) 0.092(14) -0.019(16) -0.044(12) -0.014(18)
C31 0.151(16) 0.16(2) 0.061(9) -0.010(11) -0.046(10) 0.050(16)
C32 0.122(11) 0.119(12) 0.031(6) 0.010(8) -0.010(6) 0.012(12)
C33 0.160(19) 0.079(12) 0.16(2) 0.037(12) 0.065(15) 0.028(12)
C34 0.117(14) 0.14(2) 0.21(3) 0.031(19) 0.057(16) 0.001(15)
C35 0.35(4) 0.25(4) 0.062(13) 0.044(18) 0.019(18) -0.07(3)
C36 0.21(2) 0.140(19) 0.105(15) -0.071(14) -0.003(15) 0.051(17)
C37 0.100(12) 0.17(2) 0.111(14) 0.021(13) 0.031(10) 0.073(13)
C38 0.127(13) 0.062(9) 0.104(13) 0.006(8) -0.024(10) 0.012(9)
C39 0.061(7) 0.040(6) 0.049(6) 0.004(4) -0.023(5) 0.002(5)
C40 0.047(6) 0.076(10) 0.080(9) -0.014(7) -0.014(5) -0.001(6)
C41 0.061(7) 0.094(10) 0.085(10) 0.002(8) 0.001(7) -0.014(7)
C42 0.093(12) 0.162(17) 0.095(13) 0.004(12) 0.015(9) -0.031(11)
C43 0.083(11) 0.22(2) 0.105(14) -0.026(12) -0.003(10) 0.023(14)
C44 0.090(12) 0.151(19) 0.138(17) -0.052(11) -0.001(11) 0.037(12)
C45 0.065(8) 0.086(10) 0.085(9) -0.026(8) -0.010(6) 0.026(7)
C46 0.060(7) 0.084(11) 0.048(6) 0.008(6) -0.017(5) -0.008(7)
C47 0.125(13) 0.098(12) 0.058(9) 0.015(8) 0.000(8) -0.036(10)
C48 0.18(2) 0.22(3) 0.112(18) 0.051(19) 0.037(17) -0.07(2)
C49 0.133(16) 0.21(3) 0.071(11) 0.007(16) 0.031(10) 0.003(17)
C50 0.160(18) 0.157(19) 0.054(10) 0.001(10) 0.022(10) 0.025(13)
C51 0.124(13) 0.086(11) 0.074(10) 0.021(8) 0.010(9) 0.014(10)
C52 0.110(15) 0.114(17) 0.25(3) 0.030(18) -0.061(17) -0.043(13)
C53 0.24(3) 0.21(3) 0.064(12) -0.011(14) 0.001(14) -0.11(2)
C54 0.144(15) 0.073(10) 0.097(12) -0.013(9) -0.019(10) -0.009(10)
C55 0.139(17) 0.054(10) 0.25(3) 0.049(14) -0.021(17) -0.017(11)
C56 0.19(2) 0.20(3) 0.132(19) 0.11(2) -0.016(17) 0.03(2)
C57 0.101(14) 0.18(2) 0.17(2) 0.014(18) -0.034(13) 0.063(15)
C58 0.060(6) 0.043(6) 0.034(5) 0.004(4) -0.004(4) 0.000(5)
C59 0.058(6) 0.059(7) 0.045(6) -0.013(5) -0.012(5) -0.014(5)
C60 0.104(9) 0.061(9) 0.051(7) 0.004(6) 0.012(6) 0.012(7)
C61 0.161(17) 0.101(14) 0.072(10) 0.022(9) 0.008(10) -0.005(12)
C62 0.131(14) 0.091(13) 0.073(10) -0.001(8) 0.035(9) 0.001(10)
C63 0.119(13) 0.088(12) 0.109(13) -0.014(10) 0.032(10) 0.021(10)
C64 0.081(8) 0.067(8) 0.067(8) -0.006(6) 0.006(6) 0.012(7)
C65 0.051(6) 0.076(9) 0.064(8) 0.005(6) -0.010(5) -0.016(6)
C66 0.096(10) 0.075(9) 0.056(8) 0.006(7) 0.010(7) -0.013(7)
C67 0.134(17) 0.15(2) 0.122(16) 0.027(15) 0.012(13) -0.065(15)
C68 0.100(13) 0.19(2) 0.105(15) 0.005(13) 0.037(11) -0.023(14)
C69 0.064(9) 0.163(18) 0.147(18) 0.003(13) 0.029(10) 0.007(11)
C70 0.052(7) 0.111(12) 0.096(11) -0.020(9) -0.005(7) 0.007(7)
C71 0.140(15) 0.077(11) 0.124(15) -0.032(11) 0.014(12) -0.013(11)
C72 0.121(13) 0.050(8) 0.163(18) 0.001(10) 0.004(12) -0.010(9)
C73 0.064(8) 0.067(9) 0.165(16) 0.035(10) -0.009(9) 0.009(7)
C74 0.113(11) 0.068(9) 0.122(12) -0.001(10) -0.051(9) 0.025(10)
C75 0.048(7) 0.119(14) 0.169(18) 0.045(13) -0.038(9) -0.006(8)
C76 0.119(15) 0.16(2) 0.107(14) 0.026(13) -0.057(12) 0.004(14)

loop_
_atom_type_symbol
_atom_type_description
_atom_type_scat_dispersion_real
_atom_type_scat_dispersion_imag
_atom_type_scat_source
C C 0.0033 0.0016 'International Tables Vol C Tables 4.2.6.8 and 6.1.1.4'
H H 0.0000 0.0000 'International Tables Vol C Tables 4.2.6.8 and 6.1.1.4'
N N 0.0061 0.0033 'International Tables Vol C Tables 4.2.6.8 and 6.1.1.4'
O O 0.0106 0.0060 'International Tables Vol C Tables 4.2.6.8 and 6.1.1.4'
Si Si 0.0817 0.0704 'International Tables Vol C Tables 4.2.6.8 and 6.1.1.4'
S S 0.1246 0.1234 'International Tables Vol C Tables 4.2.6.8 and 6.1.1.4'
Er Er -0.2586 4.9576 'International Tables Vol C Tables 4.2.6.8 and 6.1.1.4'

loop_
_geom_angle_atom_site_label_1
_geom_angle_atom_site_label_2
_geom_angle_atom_site_label_3
_geom_angle
_geom_angle_site_symmetry_1
_geom_angle_site_symmetry_3
_geom_angle_publ_flag
N2 Er1 N1 57.5(3) . . ?
N2 Er1 N4 139.8(3) . . ?
N1 Er1 N4 104.6(3) . . ?
N2 Er1 N5 104.8(3) . . ?
N1 Er1 N5 130.3(3) . . ?
N4 Er1 N5 56.8(3) . . ?
N2 Er1 S2 114.8(2) . . ?
N1 Er1 S2 138.4(2) . . ?
N4 Er1 S2 101.8(3) . . ?
N5 Er1 S2 91.1(2) . . ?
N2 Er1 S1 105.3(2) . . ?
N1 Er1 S1 93.4(2) . . ?
N4 Er1 S1 111.9(3) . . ?
N5 Er1 S1 135.7(2) . . ?
S2 Er1 S1 46.64(9) . . ?
N2 Er1 C1 29.1(3) . . ?
N1 Er1 C1 28.6(3) . . ?
N4 Er1 C1 127.0(3) . . ?
N5 Er1 C1 123.2(3) . . ?
S2 Er1 C1 129.8(2) . . ?
S1 Er1 C1 98.2(2) . . ?
N2 Er1 C20 127.1(3) . . ?
N1 Er1 C20 123.0(3) . . ?
N4 Er1 C20 28.7(3) . . ?
N5 Er1 C20 28.3(3) . . ?
S2 Er1 C20 94.8(2) . . ?
S1 Er1 C20 126.1(2) . . ?
C1 Er1 C20 133.3(3) . . ?
N8 Er2 N7 56.6(3) . . ?
N8 Er2 N11 140.3(3) . . ?
N7 Er2 N11 104.9(3) . . ?
N8 Er2 N10 105.0(3) . . ?
N7 Er2 N10 130.3(3) . . ?
N11 Er2 N10 57.5(3) . . ?
N8 Er2 S2 113.9(3) . . ?
N7 Er2 S2 138.0(2) . . ?
N11 Er2 S2 102.6(2) . . ?
N10 Er2 S2 91.3(3) . . ?
N8 Er2 S1 104.2(2) . . ?
N7 Er2 S1 93.2(2) . . ?
N11 Er2 S1 112.3(2) . . ?
N10 Er2 S1 136.1(3) . . ?
S2 Er2 S1 46.67(9) . . ?
N8 Er2 C39 28.2(3) . . ?
N7 Er2 C39 28.6(3) . . ?
N11 Er2 C39 127.5(3) . . ?
N10 Er2 C39 122.9(3) . . ?
S2 Er2 C39 128.6(2) . . ?
S1 Er2 C39 97.6(2) . . ?
N8 Er2 C58 127.5(3) . . ?
N7 Er2 C58 122.6(3) . . ?
N11 Er2 C58 28.5(3) . . ?
N10 Er2 C58 29.1(3) . . ?
S2 Er2 C58 96.1(2) . . ?
S1 Er2 C58 127.0(2) . . ?
C39 Er2 C58 133.0(3) . . ?
S2 S1 Er1 66.23(12) . . ?
S2 S1 Er2 65.95(11) . . ?
Er1 S1 Er2 132.08(12) . . ?
S1 S2 Er2 67.38(12) . . ?
S1 S2 Er1 67.13(11) . . ?
Er2 S2 Er1 134.41(13) . . ?
N3 Si1 C15 111.3(7) . . ?
N3 Si1 C16 113.3(6) . . ?
C15 Si1 C16 105.4(9) . . ?
N3 Si1 C14 108.7(6) . . ?
C15 Si1 C14 109.2(11) . . ?
C16 Si1 C14 108.8(10) . . ?
N3 Si2 C17 113.2(6) . . ?
N3 Si2 C18 108.8(6) . . ?
C17 Si2 C18 107.3(8) . . ?
N3 Si2 C19 110.8(8) . . ?
C17 Si2 C19 108.8(10) . . ?
C18 Si2 C19 107.7(10) . . ?
N6 Si3 C34 113.6(9) . . ?
N6 Si3 C33 109.1(7) . . ?
C34 Si3 C33 105.0(11) . . ?
N6 Si3 C35 109.1(10) . . ?
C34 Si3 C35 104.7(14) . . ?
C33 Si3 C35 115.4(13) . . ?
N6 Si4 C37 112.6(9) . . ?
N6 Si4 C38 109.3(6) . . ?
C37 Si4 C38 107.9(9) . . ?
N6 Si4 C36 110.9(8) . . ?
C37 Si4 C36 107.4(10) . . ?
C38 Si4 C36 108.6(10) . . ?
N9 Si5 C54 110.0(6) . . ?
N9 Si5 C52 112.7(9) . . ?
C54 Si5 C52 107.7(10) . . ?
N9 Si5 C53 111.2(8) . . ?
C54 Si5 C53 108.6(12) . . ?
C52 Si5 C53 106.5(12) . . ?
N9 Si6 C56 113.3(10) . . ?
N9 Si6 C55 108.9(7) . . ?
C56 Si6 C55 108.4(13) . . ?
N9 Si6 C57 110.4(9) . . ?
C56 Si6 C57 107.8(11) . . ?
C55 Si6 C57 107.9(12) . . ?
N12 Si7 C73 109.3(6) . . ?
N12 Si7 C71 111.7(7) . . ?
C73 Si7 C71 108.5(9) . . ?
N12 Si7 C72 111.0(6) . . ?
C73 Si7 C72 108.5(8) . . ?
C71 Si7 C72 107.7(9) . . ?
N12 Si8 C74 110.9(6) . . ?
N12 Si8 C76 110.8(7) . . ?
C74 Si8 C76 106.2(10) . . ?
N12 Si8 C75 110.6(6) . . ?
C74 Si8 C75 112.4(9) . . ?
C76 Si8 C75 105.7(10) . . ?
C1 N1 C2 121.7(9) . . ?
C1 N1 Er1 93.7(6) . . ?
C2 N1 Er1 142.2(7) . . ?
C1 N2 C8 122.7(8) . . ?
C1 N2 Er1 93.3(6) . . ?
C8 N2 Er1 141.8(7) . . ?
C1 N3 Si2 117.3(7) . . ?
C1 N3 Si1 118.6(7) . . ?
Si2 N3 Si1 124.0(5) . . ?
C20 N4 C27 121.9(9) . . ?
C20 N4 Er1 94.9(6) . . ?
C27 N4 Er1 140.7(8) . . ?
C20 N5 C21 119.8(9) . . ?
C20 N5 Er1 95.4(7) . . ?
C21 N5 Er1 141.8(7) . . ?
C20 N6 Si3 121.2(8) . . ?
C20 N6 Si4 114.1(8) . . ?
Si3 N6 Si4 124.6(6) . . ?
C39 N7 C40 122.8(9) . . ?
C39 N7 Er2 93.2(6) . . ?
C40 N7 Er2 141.6(7) . . ?
C39 N8 C46 121.5(9) . . ?
C39 N8 Er2 94.0(6) . . ?
C46 N8 Er2 142.3(7) . . ?
C39 N9 Si6 117.4(7) . . ?
C39 N9 Si5 118.3(7) . . ?
Si6 N9 Si5 124.3(5) . . ?
C58 N10 C65 122.2(9) . . ?
C58 N10 Er2 92.8(6) . . ?
C65 N10 Er2 143.2(8) . . ?
C58 N11 C59 123.6(8) . . ?
C58 N11 Er2 93.5(6) . . ?
C59 N11 Er2 141.5(7) . . ?
C58 N12 Si8 118.3(7) . . ?
C58 N12 Si7 115.7(7) . . ?
Si8 N12 Si7 126.0(5) . . ?
N1 C1 N2 114.8(8) . . ?
N1 C1 N3 123.9(9) . . ?
N2 C1 N3 121.3(9) . . ?
N1 C1 Er1 57.7(5) . . ?
N2 C1 Er1 57.6(5) . . ?
N3 C1 Er1 173.2(7) . . ?
N1 C2 C3 111.2(10) . . ?
N1 C2 C7 111.0(10) . . ?
C3 C2 C7 108.8(11) . . ?
N1 C2 H2 108.6 . . ?
C3 C2 H2 108.6 . . ?
C7 C2 H2 108.6 . . ?
C2 C3 C4 113.0(13) . . ?
C2 C3 H3A 109.0 . . ?
C4 C3 H3A 109.0 . . ?
C2 C3 H3B 109.0 . . ?
C4 C3 H3B 109.0 . . ?
H3A C3 H3B 107.8 . . ?
C3 C4 C5 108.9(14) . . ?
C3 C4 H4A 109.9 . . ?
C5 C4 H4A 109.9 . . ?
C3 C4 H4B 109.9 . . ?
C5 C4 H4B 109.9 . . ?
H4A C4 H4B 108.3 . . ?
C6 C5 C4 110.8(16) . . ?
C6 C5 H5A 109.5 . . ?
C4 C5 H5A 109.5 . . ?
C6 C5 H5B 109.5 . . ?
C4 C5 H5B 109.5 . . ?
H5A C5 H5B 108.1 . . ?
C5 C6 C7 111.3(15) . . ?
C5 C6 H6A 109.4 . . ?
C7 C6 H6A 109.4 . . ?
C5 C6 H6B 109.4 . . ?
C7 C6 H6B 109.4 . . ?
H6A C6 H6B 108.0 . . ?
C6 C7 C2 112.4(14) . . ?
C6 C7 H7A 109.1 . . ?
C2 C7 H7A 109.1 . . ?
C6 C7 H7B 109.1 . . ?
C2 C7 H7B 109.1 . . ?
H7A C7 H7B 107.9 . . ?
C13 C8 N2 110.0(10) . . ?
C13 C8 C9 110.2(12) . . ?
N2 C8 C9 110.5(10) . . ?
C13 C8 H8 108.7 . . ?
N2 C8 H8 108.7 . . ?
C9 C8 H8 108.7 . . ?
C10 C9 C8 108.3(14) . . ?
C10 C9 H9A 110.0 . . ?
C8 C9 H9A 110.0 . . ?
C10 C9 H9B 110.0 . . ?
C8 C9 H9B 110.0 . . ?
H9A C9 H9B 108.4 . . ?
C11 C10 C9 113.5(16) . . ?
C11 C10 H10A 108.9 . . ?
C9 C10 H10A 108.9 . . ?
C11 C10 H10B 108.9 . . ?
C9 C10 H10B 108.9 . . ?
H10A C10 H10B 107.7 . . ?
C12 C11 C10 111.5(15) . . ?
C12 C11 H11A 109.3 . . ?
C10 C11 H11A 109.3 . . ?
C12 C11 H11B 109.3 . . ?
C10 C11 H11B 109.3 . . ?
H11A C11 H11B 108.0 . . ?
C11 C12 C13 111.3(16) . . ?
C11 C12 H12A 109.4 . . ?
C13 C12 H12A 109.4 . . ?
C11 C12 H12B 109.4 . . ?
C13 C12 H12B 109.4 . . ?
H12A C12 H12B 108.0 . . ?
C8 C13 C12 114.0(13) . . ?
C8 C13 H13A 108.8 . . ?
C12 C13 H13A 108.8 . . ?
C8 C13 H13B 108.8 . . ?
C12 C13 H13B 108.8 . . ?
H13A C13 H13B 107.7 . . ?
Si1 C14 H14A 109.5 . . ?
Si1 C14 H14B 109.5 . . ?
H14A C14 H14B 109.5 . . ?
Si1 C14 H14C 109.5 . . ?
H14A C14 H14C 109.5 . . ?
H14B C14 H14C 109.5 . . ?
Si1 C15 H15A 109.5 . . ?
Si1 C15 H15B 109.5 . . ?
H15A C15 H15B 109.5 . . ?
Si1 C15 H15C 109.5 . . ?
H15A C15 H15C 109.5 . . ?
H15B C15 H15C 109.5 . . ?
Si1 C16 H16A 109.5 . . ?
Si1 C16 H16B 109.5 . . ?
H16A C16 H16B 109.5 . . ?
Si1 C16 H16C 109.5 . . ?
H16A C16 H16C 109.5 . . ?
H16B C16 H16C 109.5 . . ?
Si2 C17 H17A 109.5 . . ?
Si2 C17 H17B 109.5 . . ?
H17A C17 H17B 109.5 . . ?
Si2 C17 H17C 109.5 . . ?
H17A C17 H17C 109.5 . . ?
H17B C17 H17C 109.5 . . ?
Si2 C18 H18A 109.5 . . ?
Si2 C18 H18B 109.5 . . ?
H18A C18 H18B 109.5 . . ?
Si2 C18 H18C 109.5 . . ?
H18A C18 H18C 109.5 . . ?
H18B C18 H18C 109.5 . . ?
Si2 C19 H19A 109.5 . . ?
Si2 C19 H19B 109.5 . . ?
H19A C19 H19B 109.5 . . ?
Si2 C19 H19C 109.5 . . ?
H19A C19 H19C 109.5 . . ?
H19B C19 H19C 109.5 . . ?
N5 C20 N4 112.1(9) . . ?
N5 C20 N6 124.1(10) . . ?
N4 C20 N6 123.8(10) . . ?
N5 C20 Er1 56.3(5) . . ?
N4 C20 Er1 56.3(5) . . ?
N6 C20 Er1 173.6(8) . . ?
N5 C21 C26 111.6(10) . . ?
N5 C21 C22 109.8(9) . . ?
C26 C21 C22 107.9(10) . . ?
N5 C21 H21 109.2 . . ?
C26 C21 H21 109.2 . . ?
C22 C21 H21 109.2 . . ?
C23 C22 C21 112.8(12) . . ?
C23 C22 H22A 109.0 . . ?
C21 C22 H22A 109.0 . . ?
C23 C22 H22B 109.0 . . ?
C21 C22 H22B 109.0 . . ?
H22A C22 H22B 107.8 . . ?
C22 C23 C24 111.2(15) . . ?
C22 C23 H23A 109.4 . . ?
C24 C23 H23A 109.4 . . ?
C22 C23 H23B 109.4 . . ?
C24 C23 H23B 109.4 . . ?
H23A C23 H23B 108.0 . . ?
C25 C24 C23 111.1(15) . . ?
C25 C24 H24A 109.4 . . ?
C23 C24 H24A 109.4 . . ?
C25 C24 H24B 109.4 . . ?
C23 C24 H24B 109.4 . . ?
H24A C24 H24B 108.0 . . ?
C24 C25 C26 109.3(12) . . ?
C24 C25 H25A 109.8 . . ?
C26 C25 H25A 109.8 . . ?
C24 C25 H25B 109.8 . . ?
C26 C25 H25B 109.8 . . ?
H25A C25 H25B 108.3 . . ?
C21 C26 C25 111.8(12) . . ?
C21 C26 H26A 109.3 . . ?
C25 C26 H26A 109.3 . . ?
C21 C26 H26B 109.3 . . ?
C25 C26 H26B 109.3 . . ?
H26A C26 H26B 107.9 . . ?
N4 C27 C28 111.0(11) . . ?
N4 C27 C32 109.1(10) . . ?
C28 C27 C32 109.8(14) . . ?
N4 C27 H27 109.0 . . ?
C28 C27 H27 109.0 . . ?
C32 C27 H27 109.0 . . ?
C29 C28 C27 113.9(16) . . ?
C29 C28 H28A 108.8 . . ?
C27 C28 H28A 108.8 . . ?
C29 C28 H28B 108.8 . . ?
C27 C28 H28B 108.8 . . ?
H28A C28 H28B 107.7 . . ?
C30 C29 C28 113.6(18) . . ?
C30 C29 H29A 108.8 . . ?
C28 C29 H29A 108.8 . . ?
C30 C29 H29B 108.8 . . ?
C28 C29 H29B 108.8 . . ?
H29A C29 H29B 107.7 . . ?
C29 C30 C31 111.7(18) . . ?
C29 C30 H30A 109.3 . . ?
C31 C30 H30A 109.3 . . ?
C29 C30 H30B 109.3 . . ?
C31 C30 H30B 109.3 . . ?
H30A C30 H30B 107.9 . . ?
C30 C31 C32 110.6(17) . . ?
C30 C31 H31A 109.5 . . ?
C32 C31 H31A 109.5 . . ?
C30 C31 H31B 109.5 . . ?
C32 C31 H31B 109.5 . . ?
H31A C31 H31B 108.1 . . ?
C27 C32 C31 111.4(15) . . ?
C27 C32 H32A 109.3 . . ?
C31 C32 H32A 109.3 . . ?
C27 C32 H32B 109.3 . . ?
C31 C32 H32B 109.3 . . ?
H32A C32 H32B 108.0 . . ?
Si3 C33 H33A 109.5 . . ?
Si3 C33 H33B 109.5 . . ?
H33A C33 H33B 109.5 . . ?
Si3 C33 H33C 109.5 . . ?
H33A C33 H33C 109.5 . . ?
H33B C33 H33C 109.5 . . ?
Si3 C34 H34A 109.5 . . ?
Si3 C34 H34B 109.5 . . ?
H34A C34 H34B 109.5 . . ?
Si3 C34 H34C 109.5 . . ?
H34A C34 H34C 109.5 . . ?
H34B C34 H34C 109.5 . . ?
Si3 C35 H35A 109.5 . . ?
Si3 C35 H35B 109.5 . . ?
H35A C35 H35B 109.5 . . ?
Si3 C35 H35C 109.5 . . ?
H35A C35 H35C 109.5 . . ?
H35B C35 H35C 109.5 . . ?
Si4 C36 H36A 109.5 . . ?
Si4 C36 H36B 109.5 . . ?
H36A C36 H36B 109.5 . . ?
Si4 C36 H36C 109.5 . . ?
H36A C36 H36C 109.5 . . ?
H36B C36 H36C 109.5 . . ?
Si4 C37 H37A 109.5 . . ?
Si4 C37 H37B 109.5 . . ?
H37A C37 H37B 109.5 . . ?
Si4 C37 H37C 109.5 . . ?
H37A C37 H37C 109.5 . . ?
H37B C37 H37C 109.5 . . ?
Si4 C38 H38A 109.5 . . ?
Si4 C38 H38B 109.5 . . ?
H38A C38 H38B 109.5 . . ?
Si4 C38 H38C 109.5 . . ?
H38A C38 H38C 109.5 . . ?
H38B C38 H38C 109.5 . . ?
N8 C39 N7 115.5(9) . . ?
N8 C39 N9 122.8(10) . . ?
N7 C39 N9 121.7(10) . . ?
N8 C39 Er2 57.8(5) . . ?
N7 C39 Er2 58.2(5) . . ?
N9 C39 Er2 174.4(7) . . ?
N7 C40 C41 110.4(10) . . ?
N7 C40 C45 111.9(11) . . ?
C41 C40 C45 108.8(12) . . ?
N7 C40 H40 108.5 . . ?
C41 C40 H40 108.5 . . ?
C45 C40 H40 108.5 . . ?
C40 C41 C42 116.3(14) . . ?
C40 C41 H41A 108.2 . . ?
C42 C41 H41A 108.2 . . ?
C40 C41 H41B 108.2 . . ?
C42 C41 H41B 108.2 . . ?
H41A C41 H41B 107.4 . . ?
C43 C42 C41 110.0(18) . . ?
C43 C42 H42A 109.7 . . ?
C41 C42 H42A 109.7 . . ?
C43 C42 H42B 109.7 . . ?
C41 C42 H42B 109.7 . . ?
H42A C42 H42B 108.2 . . ?
C42 C43 C44 115.3(18) . . ?
C42 C43 H43A 108.5 . . ?
C44 C43 H43A 108.5 . . ?
C42 C43 H43B 108.5 . . ?
C44 C43 H43B 108.5 . . ?
H43A C43 H43B 107.5 . . ?
C43 C44 C45 114.6(16) . . ?
C43 C44 H44A 108.6 . . ?
C45 C44 H44A 108.6 . . ?
C43 C44 H44B 108.6 . . ?
C45 C44 H44B 108.6 . . ?
H44A C44 H44B 107.6 . . ?
C40 C45 C44 110.1(14) . . ?
C40 C45 H45A 109.6 . . ?
C44 C45 H45A 109.6 . . ?
C40 C45 H45B 109.6 . . ?
C44 C45 H45B 109.6 . . ?
H45A C45 H45B 108.1 . . ?
N8 C46 C47 112.0(11) . . ?
N8 C46 C51 108.4(11) . . ?
C47 C46 C51 107.2(12) . . ?
N8 C46 H46 109.8 . . ?
C47 C46 H46 109.8 . . ?
C51 C46 H46 109.8 . . ?
C46 C47 C48 112.1(15) . . ?
C46 C47 H47A 109.2 . . ?
C48 C47 H47A 109.2 . . ?
C46 C47 H47B 109.2 . . ?
C48 C47 H47B 109.2 . . ?
H47A C47 H47B 107.9 . . ?
C49 C48 C47 110.7(18) . . ?
C49 C48 H48A 109.5 . . ?
C47 C48 H48A 109.5 . . ?
C49 C48 H48B 109.5 . . ?
C47 C48 H48B 109.5 . . ?
H48A C48 H48B 108.1 . . ?
C50 C49 C48 108.4(18) . . ?
C50 C49 H49A 110.0 . . ?
C48 C49 H49A 110.0 . . ?
C50 C49 H49B 110.0 . . ?
C48 C49 H49B 110.0 . . ?
H49A C49 H49B 108.4 . . ?
C49 C50 C51 117.5(18) . . ?
C49 C50 H50A 107.9 . . ?
C51 C50 H50A 107.9 . . ?
C49 C50 H50B 107.9 . . ?
C51 C50 H50B 107.9 . . ?
H50A C50 H50B 107.2 . . ?
C50 C51 C46 110.4(14) . . ?
C50 C51 H51A 109.6 . . ?
C46 C51 H51A 109.6 . . ?
C50 C51 H51B 109.6 . . ?
C46 C51 H51B 109.6 . . ?
H51A C51 H51B 108.1 . . ?
Si5 C52 H52A 109.5 . . ?
Si5 C52 H52B 109.5 . . ?
H52A C52 H52B 109.5 . . ?
Si5 C52 H52C 109.5 . . ?
H52A C52 H52C 109.5 . . ?
H52B C52 H52C 109.5 . . ?
Si5 C53 H53A 109.5 . . ?
Si5 C53 H53B 109.5 . . ?
H53A C53 H53B 109.5 . . ?
Si5 C53 H53C 109.5 . . ?
H53A C53 H53C 109.5 . . ?
H53B C53 H53C 109.5 . . ?
Si5 C54 H54A 109.5 . . ?
Si5 C54 H54B 109.5 . . ?
H54A C54 H54B 109.5 . . ?
Si5 C54 H54C 109.5 . . ?
H54A C54 H54C 109.5 . . ?
H54B C54 H54C 109.5 . . ?
Si6 C55 H55A 109.5 . . ?
Si6 C55 H55B 109.5 . . ?
H55A C55 H55B 109.5 . . ?
Si6 C55 H55C 109.5 . . ?
H55A C55 H55C 109.5 . . ?
H55B C55 H55C 109.5 . . ?
Si6 C56 H56A 109.5 . . ?
Si6 C56 H56B 109.5 . . ?
H56A C56 H56B 109.5 . . ?
Si6 C56 H56C 109.5 . . ?
H56A C56 H56C 109.5 . . ?
H56B C56 H56C 109.5 . . ?
Si6 C57 H57A 109.5 . . ?
Si6 C57 H57B 109.5 . . ?
H57A C57 H57B 109.5 . . ?
Si6 C57 H57C 109.5 . . ?
H57A C57 H57C 109.5 . . ?
H57B C57 H57C 109.5 . . ?
N11 C58 N10 115.8(9) . . ?
N11 C58 N12 122.4(9) . . ?
N10 C58 N12 121.8(9) . . ?
N11 C58 Er2 58.0(5) . . ?
N10 C58 Er2 58.1(5) . . ?
N12 C58 Er2 176.6(7) . . ?
N11 C59 C64 113.3(10) . . ?
N11 C59 C60 108.6(10) . . ?
C64 C59 C60 110.9(11) . . ?
N11 C59 H59 107.9 . . ?
C64 C59 H59 107.9 . . ?
C60 C59 H59 107.9 . . ?
C59 C60 C61 110.9(12) . . ?
C59 C60 H60A 109.5 . . ?
C61 C60 H60A 109.5 . . ?
C59 C60 H60B 109.5 . . ?
C61 C60 H60B 109.5 . . ?
H60A C60 H60B 108.1 . . ?
C60 C61 C62 110.5(13) . . ?
C60 C61 H61A 109.5 . . ?
C62 C61 H61A 109.5 . . ?
C60 C61 H61B 109.5 . . ?
C62 C61 H61B 109.5 . . ?
H61A C61 H61B 108.1 . . ?
C63 C62 C61 110.0(15) . . ?
C63 C62 H62A 109.7 . . ?
C61 C62 H62A 109.7 . . ?
C63 C62 H62B 109.7 . . ?
C61 C62 H62B 109.7 . . ?
H62A C62 H62B 108.2 . . ?
C62 C63 C64 111.0(13) . . ?
C62 C63 H63A 109.4 . . ?
C64 C63 H63A 109.4 . . ?
C62 C63 H63B 109.4 . . ?
C64 C63 H63B 109.4 . . ?
H63A C63 H63B 108.0 . . ?
C59 C64 C63 113.2(12) . . ?
C59 C64 H64A 108.9 . . ?
C63 C64 H64A 108.9 . . ?
C59 C64 H64B 108.9 . . ?
C63 C64 H64B 108.9 . . ?
H64A C64 H64B 107.7 . . ?
N10 C65 C66 111.7(11) . . ?
N10 C65 C70 109.2(10) . . ?
C66 C65 C70 111.2(12) . . ?
N10 C65 H65 108.2 . . ?
C66 C65 H65 108.2 . . ?
C70 C65 H65 108.2 . . ?
C65 C66 C67 112.4(14) . . ?
C65 C66 H66A 109.1 . . ?
C67 C66 H66A 109.1 . . ?
C65 C66 H66B 109.1 . . ?
C67 C66 H66B 109.1 . . ?
H66A C66 H66B 107.9 . . ?
C66 C67 C68 106.7(16) . . ?
C66 C67 H67A 110.4 . . ?
C68 C67 H67A 110.4 . . ?
C66 C67 H67B 110.4 . . ?
C68 C67 H67B 110.4 . . ?
H67A C67 H67B 108.6 . . ?
C69 C68 C67 113.9(17) . . ?
C69 C68 H68A 108.8 . . ?
C67 C68 H68A 108.8 . . ?
C69 C68 H68B 108.8 . . ?
C67 C68 H68B 108.8 . . ?
H68A C68 H68B 107.7 . . ?
C70 C69 C68 112.9(16) . . ?
C70 C69 H69A 109.0 . . ?
C68 C69 H69A 109.0 . . ?
C70 C69 H69B 109.0 . . ?
C68 C69 H69B 109.0 . . ?
H69A C69 H69B 107.8 . . ?
C69 C70 C65 114.2(15) . . ?
C69 C70 H70A 108.7 . . ?
C65 C70 H70A 108.7 . . ?
C69 C70 H70B 108.7 . . ?
C65 C70 H70B 108.7 . . ?
H70A C70 H70B 107.6 . . ?
Si7 C71 H71A 109.5 . . ?
Si7 C71 H71B 109.5 . . ?
H71A C71 H71B 109.5 . . ?
Si7 C71 H71C 109.5 . . ?
H71A C71 H71C 109.5 . . ?
H71B C71 H71C 109.5 . . ?
Si7 C72 H72A 109.5 . . ?
Si7 C72 H72B 109.5 . . ?
H72A C72 H72B 109.5 . . ?
Si7 C72 H72C 109.5 . . ?
H72A C72 H72C 109.5 . . ?
H72B C72 H72C 109.5 . . ?
Si7 C73 H73A 109.5 . . ?
Si7 C73 H73B 109.5 . . ?
H73A C73 H73B 109.5 . . ?
Si7 C73 H73C 109.5 . . ?
H73A C73 H73C 109.5 . . ?
H73B C73 H73C 109.5 . . ?
Si8 C74 H74A 109.5 . . ?
Si8 C74 H74B 109.5 . . ?
H74A C74 H74B 109.5 . . ?
Si8 C74 H74C 109.5 . . ?
H74A C74 H74C 109.5 . . ?
H74B C74 H74C 109.5 . . ?
Si8 C75 H75A 109.5 . . ?
Si8 C75 H75B 109.5 . . ?
H75A C75 H75B 109.5 . . ?
Si8 C75 H75C 109.5 . . ?
H75A C75 H75C 109.5 . . ?
H75B C75 H75C 109.5 . . ?
Si8 C76 H76A 109.5 . . ?
Si8 C76 H76B 109.5 . . ?
H76A C76 H76B 109.5 . . ?
Si8 C76 H76C 109.5 . . ?
H76A C76 H76C 109.5 . . ?
H76B C76 H76C 109.5 . . ?
C78 O1 C81 111.7(15) . . ?
O1 C78 C79 111.4(17) . . ?
O1 C78 H78A 109.4 . . ?
C79 C78 H78A 109.4 . . ?
O1 C78 H78B 109.4 . . ?
C79 C78 H78B 109.4 . . ?
H78A C78 H78B 108.0 . . ?
C78 C79 C80 103.2(15) . . ?
C78 C79 H79A 111.1 . . ?
C80 C79 H79A 111.1 . . ?
C78 C79 H79B 111.1 . . ?
C80 C79 H79B 111.1 . . ?
H79A C79 H79B 109.1 . . ?
C79 C80 C81 111.7(15) . . ?
C79 C80 H80A 109.3 . . ?
C81 C80 H80A 109.3 . . ?
C79 C80 H80B 109.3 . . ?
C81 C80 H80B 109.3 . . ?
H80A C80 H80B 107.9 . . ?
O1 C81 C80 101.9(15) . . ?
O1 C81 H81A 111.4 . . ?
C80 C81 H81A 111.4 . . ?
O1 C81 H81B 111.4 . . ?
C80 C81 H81B 111.4 . . ?
H81A C81 H81B 109.3 . . ?
C82 O2 C85 112.9(15) . . ?
O2 C82 C83 107.8(17) . . ?
O2 C82 H82A 110.1 . . ?
C83 C82 H82A 110.1 . . ?
O2 C82 H82B 110.1 . . ?
C83 C82 H82B 110.1 . . ?
H82A C82 H82B 108.5 . . ?
C82 C83 C84 104.8(15) . . ?
C82 C83 H83A 110.8 . . ?
C84 C83 H83A 110.8 . . ?
C82 C83 H83B 110.8 . . ?
C84 C83 H83B 110.8 . . ?
H83A C83 H83B 108.9 . . ?
C85 C84 C83 111.8(15) . . ?
C85 C84 H84A 109.3 . . ?
C83 C84 H84A 109.3 . . ?
C85 C84 H84B 109.3 . . ?
C83 C84 H84B 109.3 . . ?
H84A C84 H84B 107.9 . . ?
O2 C85 C84 102.6(16) . . ?
O2 C85 H85A 111.2 . . ?
C84 C85 H85A 111.2 . . ?
O2 C85 H85B 111.2 . . ?
C84 C85 H85B 111.2 . . ?
H85A C85 H85B 109.2 . . ?

loop_
_geom_bond_atom_site_label_1
_geom_bond_atom_site_label_2
_geom_bond_distance
_geom_bond_site_symmetry_2
_geom_bond_publ_flag
Er1 N2 2.309(7) . ?
Er1 N1 2.313(9) . ?
Er1 N4 2.315(9) . ?
Er1 N5 2.316(9) . ?
Er1 S2 2.666(4) . ?
Er1 S1 2.685(3) . ?
Er1 C1 2.730(10) . ?
Er1 C20 2.771(11) . ?
Er2 N8 2.315(8) . ?
Er2 N7 2.324(8) . ?
Er2 N11 2.328(8) . ?
Er2 N10 2.329(9) . ?
Er2 S2 2.659(3) . ?
Er2 S1 2.688(3) . ?
Er2 C39 2.729(10) . ?
Er2 C58 2.740(10) . ?
S1 S2 2.119(4) . ?
Si1 N3 1.769(10) . ?
Si1 C15 1.792(17) . ?
Si1 C16 1.832(15) . ?
Si1 C14 1.875(17) . ?
Si2 N3 1.755(9) . ?
Si2 C17 1.858(16) . ?
Si2 C18 1.870(17) . ?
Si2 C19 1.90(2) . ?
Si3 N6 1.722(12) . ?
Si3 C34 1.85(2) . ?
Si3 C33 1.910(19) . ?
Si3 C35 1.95(2) . ?
Si4 N6 1.775(11) . ?
Si4 C37 1.834(17) . ?
Si4 C38 1.858(18) . ?
Si4 C36 1.905(19) . ?
Si5 N9 1.761(10) . ?
Si5 C54 1.849(18) . ?
Si5 C52 1.88(2) . ?
Si5 C53 1.93(2) . ?
Si6 N9 1.736(11) . ?
Si6 C56 1.82(2) . ?
Si6 C55 1.87(2) . ?
Si6 C57 1.907(19) . ?
Si7 N12 1.748(10) . ?
Si7 C73 1.866(15) . ?
Si7 C71 1.881(18) . ?
Si7 C72 1.899(17) . ?
Si8 N12 1.747(9) . ?
Si8 C74 1.809(17) . ?
Si8 C76 1.81(2) . ?
Si8 C75 1.868(15) . ?
N1 C1 1.309(13) . ?
N1 C2 1.470(14) . ?
N2 C1 1.331(13) . ?
N2 C8 1.496(13) . ?
N3 C1 1.439(13) . ?
N4 C20 1.336(14) . ?
N4 C27 1.498(14) . ?
N5 C20 1.318(14) . ?
N5 C21 1.475(13) . ?
N6 C20 1.406(14) . ?
N7 C39 1.308(14) . ?
N7 C40 1.444(14) . ?
N8 C39 1.293(14) . ?
N8 C46 1.480(15) . ?
N9 C39 1.450(13) . ?
N10 C58 1.334(14) . ?
N10 C65 1.487(14) . ?
N11 C58 1.311(13) . ?
N11 C59 1.456(14) . ?
N12 C58 1.444(13) . ?
C2 C3 1.484(19) . ?
C2 C7 1.526(18) . ?
C2 H2 0.9800 . ?
C3 C4 1.533(19) . ?
C3 H3A 0.9700 . ?
C3 H3B 0.9700 . ?
C4 C5 1.56(3) . ?
C4 H4A 0.9700 . ?
C4 H4B 0.9700 . ?
C5 C6 1.43(3) . ?
C5 H5A 0.9700 . ?
C5 H5B 0.9700 . ?
C6 C7 1.51(2) . ?
C6 H6A 0.9700 . ?
C6 H6B 0.9700 . ?
C7 H7A 0.9700 . ?
C7 H7B 0.9700 . ?
C8 C13 1.43(2) . ?
C8 C9 1.553(18) . ?
C8 H8 0.9800 . ?
C9 C10 1.51(2) . ?
C9 H9A 0.9700 . ?
C9 H9B 0.9700 . ?
C10 C11 1.50(3) . ?
C10 H10A 0.9700 . ?
C10 H10B 0.9700 . ?
C11 C12 1.45(3) . ?
C11 H11A 0.9700 . ?
C11 H11B 0.9700 . ?
C12 C13 1.550(19) . ?
C12 H12A 0.9700 . ?
C12 H12B 0.9700 . ?
C13 H13A 0.9700 . ?
C13 H13B 0.9700 . ?
C14 H14A 0.9600 . ?
C14 H14B 0.9600 . ?
C14 H14C 0.9600 . ?
C15 H15A 0.9600 . ?
C15 H15B 0.9600 . ?
C15 H15C 0.9600 . ?
C16 H16A 0.9600 . ?
C16 H16B 0.9600 . ?
C16 H16C 0.9600 . ?
C17 H17A 0.9600 . ?
C17 H17B 0.9600 . ?
C17 H17C 0.9600 . ?
C18 H18A 0.9600 . ?
C18 H18B 0.9600 . ?
C18 H18C 0.9600 . ?
C19 H19A 0.9600 . ?
C19 H19B 0.9600 . ?
C19 H19C 0.9600 . ?
C21 C26 1.513(17) . ?
C21 C22 1.530(18) . ?
C21 H21 0.9800 . ?
C22 C23 1.494(19) . ?
C22 H22A 0.9700 . ?
C22 H22B 0.9700 . ?
C23 C24 1.50(3) . ?
C23 H23A 0.9700 . ?
C23 H23B 0.9700 . ?
C24 C25 1.49(2) . ?
C24 H24A 0.9700 . ?
C24 H24B 0.9700 . ?
C25 C26 1.564(19) . ?
C25 H25A 0.9700 . ?
C25 H25B 0.9700 . ?
C26 H26A 0.9700 . ?
C26 H26B 0.9700 . ?
C27 C28 1.50(2) . ?
C27 C32 1.50(2) . ?
C27 H27 0.9800 . ?
C28 C29 1.49(2) . ?
C28 H28A 0.9700 . ?
C28 H28B 0.9700 . ?
C29 C30 1.42(3) . ?
C29 H29A 0.9700 . ?
C29 H29B 0.9700 . ?
C30 C31 1.53(3) . ?
C30 H30A 0.9700 . ?
C30 H30B 0.9700 . ?
C31 C32 1.538(19) . ?
C31 H31A 0.9700 . ?
C31 H31B 0.9700 . ?
C32 H32A 0.9700 . ?
C32 H32B 0.9700 . ?
C33 H33A 0.9600 . ?
C33 H33B 0.9600 . ?
C33 H33C 0.9600 . ?
C34 H34A 0.9600 . ?
C34 H34B 0.9600 . ?
C34 H34C 0.9600 . ?
C35 H35A 0.9600 . ?
C35 H35B 0.9600 . ?
C35 H35C 0.9600 . ?
C36 H36A 0.9600 . ?
C36 H36B 0.9600 . ?
C36 H36C 0.9600 . ?
C37 H37A 0.9600 . ?
C37 H37B 0.9600 . ?
C37 H37C 0.9600 . ?
C38 H38A 0.9600 . ?
C38 H38B 0.9600 . ?
C38 H38C 0.9600 . ?
C40 C41 1.50(2) . ?
C40 C45 1.529(18) . ?
C40 H40 0.9800 . ?
C41 C42 1.52(2) . ?
C41 H41A 0.9700 . ?
C41 H41B 0.9700 . ?
C42 C43 1.46(3) . ?
C42 H42A 0.9700 . ?
C42 H42B 0.9700 . ?
C43 C44 1.48(3) . ?
C43 H43A 0.9700 . ?
C43 H43B 0.9700 . ?
C44 C45 1.56(2) . ?
C44 H44A 0.9700 . ?
C44 H44B 0.9700 . ?
C45 H45A 0.9700 . ?
C45 H45B 0.9700 . ?
C46 C47 1.53(2) . ?
C46 C51 1.54(2) . ?
C46 H46 0.9800 . ?
C47 C48 1.57(3) . ?
C47 H47A 0.9700 . ?
C47 H47B 0.9700 . ?
C48 C49 1.53(4) . ?
C48 H48A 0.9700 . ?
C48 H48B 0.9700 . ?
C49 C50 1.42(3) . ?
C49 H49A 0.9700 . ?
C49 H49B 0.9700 . ?
C50 C51 1.51(2) . ?
C50 H50A 0.9700 . ?
C50 H50B 0.9700 . ?
C51 H51A 0.9700 . ?
C51 H51B 0.9700 . ?
C52 H52A 0.9600 . ?
C52 H52B 0.9600 . ?
C52 H52C 0.9600 . ?
C53 H53A 0.9600 . ?
C53 H53B 0.9600 . ?
C53 H53C 0.9600 . ?
C54 H54A 0.9600 . ?
C54 H54B 0.9600 . ?
C54 H54C 0.9600 . ?
C55 H55A 0.9600 . ?
C55 H55B 0.9600 . ?
C55 H55C 0.9600 . ?
C56 H56A 0.9600 . ?
C56 H56B 0.9600 . ?
C56 H56C 0.9600 . ?
C57 H57A 0.9600 . ?
C57 H57B 0.9600 . ?
C57 H57C 0.9600 . ?
C59 C64 1.469(17) . ?
C59 C60 1.485(18) . ?
C59 H59 0.9800 . ?
C60 C61 1.539(19) . ?
C60 H60A 0.9700 . ?
C60 H60B 0.9700 . ?
C61 C62 1.54(2) . ?
C61 H61A 0.9700 . ?
C61 H61B 0.9700 . ?
C62 C63 1.41(2) . ?
C62 H62A 0.9700 . ?
C62 H62B 0.9700 . ?
C63 C64 1.55(2) . ?
C63 H63A 0.9700 . ?
C63 H63B 0.9700 . ?
C64 H64A 0.9700 . ?
C64 H64B 0.9700 . ?
C65 C66 1.491(18) . ?
C65 C70 1.515(19) . ?
C65 H65 0.9800 . ?
C66 C67 1.50(2) . ?
C66 H66A 0.9700 . ?
C66 H66B 0.9700 . ?
C67 C68 1.59(3) . ?
C67 H67A 0.9700 . ?
C67 H67B 0.9700 . ?
C68 C69 1.49(3) . ?
C68 H68A 0.9700 . ?
C68 H68B 0.9700 . ?
C69 C70 1.47(2) . ?
C69 H69A 0.9700 . ?
C69 H69B 0.9700 . ?
C70 H70A 0.9700 . ?
C70 H70B 0.9700 . ?
C71 H71A 0.9600 . ?
C71 H71B 0.9600 . ?
C71 H71C 0.9600 . ?
C72 H72A 0.9600 . ?
C72 H72B 0.9600 . ?
C72 H72C 0.9600 . ?
C73 H73A 0.9600 . ?
C73 H73B 0.9600 . ?
C73 H73C 0.9600 . ?
C74 H74A 0.9600 . ?
C74 H74B 0.9600 . ?
C74 H74C 0.9600 . ?
C75 H75A 0.9600 . ?
C75 H75B 0.9600 . ?
C75 H75C 0.9600 . ?
C76 H76A 0.9600 . ?
C76 H76B 0.9600 . ?
C76 H76C 0.9600 . ?
O1 C78 1.442(17) . ?
O1 C81 1.478(18) . ?
C78 C79 1.476(18) . ?
C78 H78A 0.9700 . ?
C78 H78B 0.9700 . ?
C79 C80 1.506(18) . ?
C79 H79A 0.9700 . ?
C79 H79B 0.9700 . ?
C80 C81 1.548(18) . ?
C80 H80A 0.9700 . ?
C80 H80B 0.9700 . ?
C81 H81A 0.9700 . ?
C81 H81B 0.9700 . ?
O2 C82 1.456(18) . ?
O2 C85 1.489(18) . ?
C82 C83 1.500(18) . ?
C82 H82A 0.9700 . ?
C82 H82B 0.9700 . ?
C83 C84 1.513(18) . ?
C83 H83A 0.9700 . ?
C83 H83B 0.9700 . ?
C84 C85 1.502(18) . ?
C84 H84A 0.9700 . ?
C84 H84B 0.9700 . ?
C85 H85A 0.9700 . ?
C85 H85B 0.9700 . ?
